data_8106820
loop_
_publ_author_name
'He, Guang-Jie'
'Ni, Tian-Jun'
'Yang, Zhi-Jun'

_publ_section_title
;
 Crystal structure of
 triaqua-(1,10-phenanthroline)-(dihydrogen-3,3&#x2032;,3&#x2032;&#x2032;-(2,4,6-trioxo-1,3,5-triazinane-1,3,5-triyl)tripropanoato)
 cobalt(II)dihydrogen-3,3&#x2032;,3&#x2032;&#x2032;-(2,4,6-trioxo-1,3,5-triazinane-1,3,5-triyl)tripropanoate,
 C72H82Co2N16O42
;
_journal_issue 1
_journal_name_full 'Zeitschrift f\"ur Kristallographie - New Crystal Structures'
_journal_page_first 185
_journal_page_last 189
_journal_paper_doi 10.1515/ncrs-2015-0078
_journal_volume 231
_journal_year 2016
_chemical_formula_sum 'C72 H82 Co2 N16 O42'
_chemical_formula_weight 1961.40
_chemical_name_systematic
;
(tri-aqua-(1,10-phenanthroline)-dihydrogen 
3,3',3''-(2,4,6-trioxo-1,3,5-triazinane-1,3,5-triyl)tripropanoato)-
cobalt(II) dihydrogen 3,3',3''-(2,4,6-trioxo-1,3,5-triazinane-
1,3,5-triyl)tripropanoate.
;
_space_group_IT_number 2
_space_group_name_Hall '-P 1'
_space_group_name_H-M_alt 'P -1'
_symmetry_cell_setting triclinic
_symmetry_space_group_name_H-M 'P -1'
_atom_sites_solution_hydrogens geom
_atom_sites_solution_primary direct
_atom_sites_solution_secondary difmap
_cell_angle_alpha 70.355(2)
_cell_angle_beta 87.782(2)
_cell_angle_gamma 63.737(2)
_cell_formula_units_Z 2
_cell_length_a 15.7653(19)
_cell_length_b 16.955(2)
_cell_length_c 18.838(2)
_cell_measurement_reflns_used 22224
_cell_measurement_temperature 296(2)
_cell_measurement_theta_max 18
_cell_measurement_theta_min 12
_cell_volume 4216.5(8)
_computing_cell_refinement 'Bruker SMART (Bruker, 2007)'
_computing_data_collection 'Bruker SMART (Bruker, 2007)'
_computing_data_reduction 'Bruker SAINT (Bruker, 2007)'
_computing_molecular_graphics Diamond
_computing_publication_material 'Bruker SHELXTL'
_computing_structure_refinement 'SHELXL-97 (Sheldrick, 2008)'
_computing_structure_solution 'SHELXS-97 (Sheldrick, 2008)'
_diffrn_ambient_temperature 296(2)
_diffrn_detector_area_resol_mean 8.33
_diffrn_measured_fraction_theta_full 0.985
_diffrn_measured_fraction_theta_max 0.985
_diffrn_measurement_device_type 'CCD area detector'
_diffrn_measurement_method 'phi and omega scans'
_diffrn_radiation_monochromator graphite
_diffrn_radiation_source 'fine-focus sealed tube'
_diffrn_radiation_type MoK\a
_diffrn_radiation_wavelength 0.71073
_diffrn_reflns_av_R_equivalents 0.0485
_diffrn_reflns_av_sigmaI/netI 0.1157
_diffrn_reflns_limit_h_max 15
_diffrn_reflns_limit_h_min -18
_diffrn_reflns_limit_k_max 15
_diffrn_reflns_limit_k_min -20
_diffrn_reflns_limit_l_max 22
_diffrn_reflns_limit_l_min -22
_diffrn_reflns_number 22224
_diffrn_reflns_theta_full 25.05
_diffrn_reflns_theta_max 25.05
_diffrn_reflns_theta_min 1.97
_diffrn_standards_decay_% 0
_diffrn_standards_number 0
_exptl_absorpt_coefficient_mu 0.502
_exptl_absorpt_correction_T_max 0.75
_exptl_absorpt_correction_T_min 0.56
_exptl_absorpt_correction_type multi-scan
_exptl_absorpt_process_details 'SADABS (Bruker, 2007)'
_exptl_crystal_colour Red
_exptl_crystal_density_diffrn 1.545
_exptl_crystal_density_method 'not measured'
_exptl_crystal_description Block
_exptl_crystal_F_000 2032
_exptl_crystal_size_max 0.20
_exptl_crystal_size_mid 0.20
_exptl_crystal_size_min 0.10
_refine_diff_density_max 0.798
_refine_diff_density_min -0.631
_refine_diff_density_rms 0.085
_refine_ls_extinction_method none
_refine_ls_goodness_of_fit_ref 1.024
_refine_ls_hydrogen_treatment constr
_refine_ls_matrix_type full
_refine_ls_number_parameters 1202
_refine_ls_number_reflns 14726
_refine_ls_number_restraints 0
_refine_ls_restrained_S_all 1.024
_refine_ls_R_factor_all 0.1470
_refine_ls_R_factor_gt 0.0735
_refine_ls_shift/su_max 0.000
_refine_ls_shift/su_mean 0.000
_refine_ls_structure_factor_coef Fsqd
_refine_ls_weighting_details 'calc w=1/[\s^2^(Fo^2^)+(0.0464P)^2^+5.3427P] where P=(Fo^2^+2Fc^2^)/3'
_refine_ls_weighting_scheme calc
_refine_ls_wR_factor_gt 0.1405
_refine_ls_wR_factor_ref 0.1772
_reflns_number_gt 7580
_reflns_number_total 14726
_reflns_threshold_expression >2sigma(I)
_cod_data_source_file suppl_ncrs-2015-0078_Suppl.cif
_cod_data_source_block 1
_cod_depositor_comments
;
The following automatic conversions were performed:

data item '_exptl_absorpt_correction_type' value 'Multi-Scan' was
changed to 'multi-scan' in accordance with the built-in table derived
from the CIF Core dictionary named 'cif_core.dic' version 2.4.5 last
updated on 2014-11-21.

data item '_symmetry_cell_setting' value 'Triclinic' was changed to
'triclinic' in accordance with the built-in table derived from the
CIF Core dictionary named 'cif_core.dic' version 2.4.5 last updated
on 2014-11-21.

Automatic conversion script
Id: cif_fix_values 8738 2021-04-28 16:35:53Z antanas 
;
_cod_original_sg_symbol_H-M P-1
_cod_database_code 8106820

loop_
_symmetry_equiv_pos_as_xyz
'x, y, z'
'-x, -y, -z'

loop_
_atom_site_label
_atom_site_type_symbol
_atom_site_fract_x
_atom_site_fract_y
_atom_site_fract_z
_atom_site_U_iso_or_equiv
_atom_site_adp_type
_atom_site_occupancy
_atom_site_symmetry_multiplicity
_atom_site_calc_flag
_atom_site_refinement_flags
_atom_site_disorder_assembly
_atom_site_disorder_group
Co1 Co 0.72001(5) -0.02489(5) 0.06879(4) 0.0334(2) Uani 1 1 d . . .
Co2 Co 0.17706(6) 0.55117(5) 0.40345(5) 0.0362(2) Uani 1 1 d . . .
C1 C 0.8933(4) 0.0070(4) 0.1019(4) 0.0425(16) Uani 1 1 d . . .
H1 H 0.9032 -0.0372 0.1503 0.051 Uiso 1 1 calc R . .
C2 C 0.9532(5) 0.0501(5) 0.0848(4) 0.0483(17) Uani 1 1 d . . .
H2 H 0.9997 0.0368 0.1219 0.058 Uiso 1 1 calc R . .
C3 C 0.9426(4) 0.1109(5) 0.0141(4) 0.0472(17) Uani 1 1 d . . .
H3 H 0.9827 0.1392 0.0022 0.057 Uiso 1 1 calc R . .
C4 C 0.8714(4) 0.1322(4) -0.0420(4) 0.0400(15) Uani 1 1 d . . .
C5 C 0.8571(5) 0.1922(4) -0.1197(4) 0.0518(18) Uani 1 1 d . . .
H5 H 0.8960 0.2214 -0.1356 0.062 Uiso 1 1 calc R . .
C6 C 0.7885(5) 0.2072(5) -0.1698(4) 0.061(2) Uani 1 1 d . . .
H6 H 0.7822 0.2452 -0.2202 0.073 Uiso 1 1 calc R . .
C7 C 0.7251(5) 0.1664(4) -0.1478(4) 0.0503(17) Uani 1 1 d . . .
C8 C 0.6533(6) 0.1787(6) -0.1981(4) 0.076(2) Uani 1 1 d . . .
H8 H 0.6444 0.2155 -0.2492 0.092 Uiso 1 1 calc R . .
C9 C 0.5970(6) 0.1364(6) -0.1714(5) 0.076(2) Uani 1 1 d . . .
H9A H 0.5500 0.1430 -0.2045 0.091 Uiso 1 1 calc R . .
C10 C 0.6094(5) 0.0832(5) -0.0948(4) 0.060(2) Uani 1 1 d . . .
H10 H 0.5685 0.0569 -0.0772 0.072 Uiso 1 1 calc R . .
C11 C 0.7352(4) 0.1089(4) -0.0726(4) 0.0398(15) Uani 1 1 d . . .
C12 C 0.8120(4) 0.0888(4) -0.0187(3) 0.0345(14) Uani 1 1 d . . .
C13 C 0.5443(4) 0.1009(4) 0.1275(4) 0.0401(15) Uani 1 1 d . . .
C14 C 0.4956(4) 0.1851(4) 0.1521(3) 0.0416(16) Uani 1 1 d . . .
H14A H 0.5390 0.1828 0.1887 0.050 Uiso 1 1 calc R . .
H14B H 0.4402 0.1845 0.1759 0.050 Uiso 1 1 calc R . .
C15 C 0.4654(5) 0.2744(4) 0.0822(4) 0.0508(18) Uani 1 1 d . . .
H15A H 0.5210 0.2725 0.0574 0.061 Uiso 1 1 calc R . .
H15B H 0.4210 0.2764 0.0466 0.061 Uiso 1 1 calc R . .
C16 C 0.4784(5) 0.3947(5) 0.1172(5) 0.061(2) Uani 1 1 d . . .
C17 C 0.4958(5) 0.5036(5) 0.1697(5) 0.076(2) Uani 1 1 d . . .
H17A H 0.4732 0.5157 0.2154 0.091 Uiso 1 1 calc R . .
H17B H 0.5609 0.4537 0.1833 0.091 Uiso 1 1 calc R . .
C18 C 0.4944(5) 0.5886(5) 0.1143(5) 0.073(2) Uani 1 1 d . . .
H18A H 0.4292 0.6377 0.0982 0.087 Uiso 1 1 calc R . .
H18B H 0.5215 0.5757 0.0700 0.087 Uiso 1 1 calc R . .
C19 C 0.5518(5) 0.6212(6) 0.1497(5) 0.062(2) Uani 1 1 d . . .
C20 C 0.3407(6) 0.5096(6) 0.1494(7) 0.107(4) Uani 1 1 d . . .
C21 C 0.1815(6) 0.5127(6) 0.1497(5) 0.081(3) Uani 1 1 d . . .
H21A H 0.1571 0.4672 0.1588 0.097 Uiso 1 1 calc R . .
H21B H 0.1767 0.5315 0.1936 0.097 Uiso 1 1 calc R . .
C22 C 0.1341(6) 0.5910(6) 0.0823(5) 0.088(3) Uani 1 1 d . . .
C23 C 0.0261(6) 0.6457(6) 0.1030(6) 0.064(2) Uani 1 1 d . . .
C24 C 0.3238(5) 0.3963(5) 0.1069(5) 0.064(2) Uani 1 1 d . . .
C25 C 0.7293(4) 0.1776(4) 0.1976(4) 0.0423(16) Uani 1 1 d . . .
C26 C 0.7799(5) 0.2353(5) 0.1954(4) 0.058(2) Uani 1 1 d . . .
H26A H 0.8415 0.1942 0.2263 0.070 Uiso 1 1 calc R . .
H26B H 0.7434 0.2814 0.2185 0.070 Uiso 1 1 calc R . .
C27 C 0.7955(4) 0.2865(4) 0.1173(4) 0.0462(17) Uani 1 1 d . . .
H27A H 0.8280 0.2419 0.0920 0.055 Uiso 1 1 calc R . .
H27B H 0.7343 0.3327 0.0872 0.055 Uiso 1 1 calc R . .
C28 C 0.9496(4) 0.2784(5) 0.1446(4) 0.0445(16) Uani 1 1 d . . .
C29 C 1.1056(4) 0.2652(5) 0.1750(4) 0.0493(17) Uani 1 1 d . . .
H29A H 1.1302 0.3007 0.1911 0.059 Uiso 1 1 calc R . .
H29B H 1.1149 0.2102 0.2187 0.059 Uiso 1 1 calc R . .
C30 C 1.1593(4) 0.2348(5) 0.1148(4) 0.0530(18) Uani 1 1 d . . .
H30A H 1.1530 0.2899 0.0725 0.064 Uiso 1 1 calc R . .
H30B H 1.1316 0.2032 0.0964 0.064 Uiso 1 1 calc R . .
C31 C 1.2630(4) 0.1699(4) 0.1424(4) 0.0438(16) Uani 1 1 d . . .
C32 C 0.9650(4) 0.4201(4) 0.1263(4) 0.0478(17) Uani 1 1 d . . .
C33 C 0.8222(5) 0.5718(4) 0.0955(4) 0.0497(17) Uani 1 1 d . . .
H33A H 0.7617 0.6045 0.0631 0.060 Uiso 1 1 calc R . .
H33B H 0.8635 0.5985 0.0707 0.060 Uiso 1 1 calc R . .
C34 C 0.8065(5) 0.5846(4) 0.1722(4) 0.0528(18) Uani 1 1 d . . .
H34A H 0.7608 0.5630 0.1949 0.063 Uiso 1 1 calc R . .
H34B H 0.8661 0.5470 0.2062 0.063 Uiso 1 1 calc R . .
C35 C 0.7696(5) 0.6876(5) 0.1623(4) 0.0501(17) Uani 1 1 d . . .
C36 C 0.8078(5) 0.4299(5) 0.1060(4) 0.0504(18) Uani 1 1 d . . .
C37 C 0.6659(4) -0.1293(4) 0.3583(4) 0.0401(15) Uani 1 1 d . . .
C38 C 0.5748(4) -0.0957(4) 0.3920(3) 0.0423(15) Uani 1 1 d . . .
H38A H 0.5847 -0.0807 0.4354 0.051 Uiso 1 1 calc R . .
H38B H 0.5555 -0.1453 0.4097 0.051 Uiso 1 1 calc R . .
C39 C 0.4971(4) -0.0094(4) 0.3335(3) 0.0412(15) Uani 1 1 d . . .
H39A H 0.5152 0.0411 0.3188 0.049 Uiso 1 1 calc R . .
H39B H 0.4915 -0.0235 0.2887 0.049 Uiso 1 1 calc R . .
C40 C 0.3703(4) 0.1043(4) 0.3773(4) 0.0412(15) Uani 1 1 d . . .
C41 C 0.2362(4) 0.2279(4) 0.4076(3) 0.0382(15) Uani 1 1 d . . .
H41A H 0.2855 0.2283 0.4365 0.046 Uiso 1 1 calc R . .
H41B H 0.1851 0.2302 0.4385 0.046 Uiso 1 1 calc R . .
C42 C 0.1980(4) 0.3144(4) 0.3353(3) 0.0396(15) Uani 1 1 d . . .
H42A H 0.2498 0.3143 0.3058 0.048 Uiso 1 1 calc R . .
H42B H 0.1512 0.3124 0.3049 0.048 Uiso 1 1 calc R . .
C43 C 0.1524(5) 0.4040(4) 0.3531(3) 0.0413(15) Uani 1 1 d . . .
C44 C 0.2175(4) 0.0997(4) 0.3906(3) 0.0362(14) Uani 1 1 d . . .
C45 C 0.2050(4) -0.0370(4) 0.3842(3) 0.0419(16) Uani 1 1 d . . .
H45A H 0.1551 -0.0186 0.4157 0.050 Uiso 1 1 calc R . .
H45B H 0.2470 -0.1037 0.4090 0.050 Uiso 1 1 calc R . .
C46 C 0.1603(4) -0.0207(4) 0.3074(4) 0.0440(16) Uani 1 1 d . . .
H46A H 0.1058 0.0412 0.2883 0.053 Uiso 1 1 calc R . .
H46B H 0.2063 -0.0234 0.2714 0.053 Uiso 1 1 calc R . .
C47 C 0.1290(4) -0.0946(5) 0.3152(4) 0.0435(16) Uani 1 1 d . . .
C48 C 0.3502(4) -0.0222(4) 0.3590(3) 0.0361(14) Uani 1 1 d . . .
C49 C 0.3732(6) 0.5416(5) 0.3549(4) 0.062(2) Uani 1 1 d . . .
H49 H 0.3401 0.5863 0.3079 0.075 Uiso 1 1 calc R . .
C50 C 0.4732(6) 0.5058(7) 0.3667(6) 0.080(3) Uani 1 1 d . . .
H50 H 0.5047 0.5283 0.3285 0.097 Uiso 1 1 calc R . .
C51 C 0.5231(6) 0.4385(6) 0.4340(6) 0.080(3) Uani 1 1 d . . .
H51 H 0.5892 0.4131 0.4419 0.097 Uiso 1 1 calc R . .
C52 C 0.4735(5) 0.4077(5) 0.4920(5) 0.061(2) Uani 1 1 d . . .
C53 C 0.5209(6) 0.3365(6) 0.5643(6) 0.084(3) Uani 1 1 d . . .
H53 H 0.5871 0.3065 0.5738 0.101 Uiso 1 1 calc R . .
C54 C 0.4695(7) 0.3129(5) 0.6187(6) 0.085(3) Uani 1 1 d . . .
H54 H 0.5016 0.2674 0.6657 0.102 Uiso 1 1 calc R . .
C55 C 0.3683(6) 0.3548(5) 0.6073(4) 0.062(2) Uani 1 1 d . . .
C56 C 0.3096(8) 0.3340(6) 0.6615(5) 0.081(3) Uani 1 1 d . . .
H56 H 0.3371 0.2908 0.7103 0.097 Uiso 1 1 calc R . .
C57 C 0.2147(7) 0.3760(6) 0.6432(5) 0.082(3) Uani 1 1 d . . .
H57 H 0.1760 0.3626 0.6789 0.099 Uiso 1 1 calc R . .
C58 C 0.1751(6) 0.4401(5) 0.5700(4) 0.062(2) Uani 1 1 d . . .
H58 H 0.1091 0.4692 0.5581 0.075 Uiso 1 1 calc R . .
C59 C 0.3203(5) 0.4212(4) 0.5347(4) 0.0469(17) Uani 1 1 d . . .
C60 C 0.3750(5) 0.4484(4) 0.4769(4) 0.0466(17) Uani 1 1 d . . .
C61 C 0.9453(4) 0.3154(4) 0.3786(4) 0.0473(17) Uani 1 1 d . . .
C62 C 0.9009(5) 0.2597(5) 0.3606(4) 0.0531(18) Uani 1 1 d . . .
H62A H 0.8355 0.3018 0.3370 0.064 Uiso 1 1 calc R . .
H62B H 0.9359 0.2312 0.3251 0.064 Uiso 1 1 calc R . .
C63 C 0.9027(4) 0.1847(4) 0.4319(4) 0.0474(17) Uani 1 1 d . . .
H63A H 0.9683 0.1370 0.4502 0.057 Uiso 1 1 calc R . .
H63B H 0.8786 0.2121 0.4705 0.057 Uiso 1 1 calc R . .
C64 C 0.7497(5) 0.1824(5) 0.4268(4) 0.0476(17) Uani 1 1 d . . .
C65 C 0.5958(4) 0.1798(5) 0.4288(5) 0.062(2) Uani 1 1 d . . .
H65A H 0.5730 0.1328 0.4461 0.074 Uiso 1 1 calc R . .
H65B H 0.5825 0.2123 0.4646 0.074 Uiso 1 1 calc R . .
C66 C 0.5448(5) 0.2476(5) 0.3533(5) 0.078(3) Uani 1 1 d . . .
H66A H 0.5466 0.2155 0.3188 0.094 Uiso 1 1 calc R . .
H66B H 0.5723 0.2902 0.3316 0.094 Uiso 1 1 calc R . .
C67 C 0.4360(9) 0.3040(8) 0.3697(14) 0.175(10) Uani 1 1 d . . .
H3A H 0.7526 -0.1124 0.2175 0.209 Uiso 1 1 d R . .
H2A H 0.6633 -0.0815 0.0958 0.209 Uiso 1 1 d R . .
H1A H 0.8546 -0.1824 0.0410 0.209 Uiso 1 1 d R . .
H24A H -0.0062 0.6306 0.4063 0.209 Uiso 1 1 d R . .
H22A H 0.0910 0.6506 0.2641 0.209 Uiso 1 1 d R . .
H23A H 0.2001 0.6509 0.4596 0.209 Uiso 1 1 d R . .
H22B H 0.1417 0.6417 0.2484 0.209 Uiso 1 1 d R . .
C68 C 0.7409(4) 0.0444(4) 0.4216(3) 0.0413(15) Uani 1 1 d . . .
C69 C 0.8839(5) -0.0861(4) 0.4072(3) 0.0476(17) Uani 1 1 d . . .
H69A H 0.8567 -0.1250 0.4390 0.057 Uiso 1 1 calc R . .
H69B H 0.9513 -0.1158 0.4256 0.057 Uiso 1 1 calc R . .
C70 C 0.8722(4) -0.0805(4) 0.3258(3) 0.0381(15) Uani 1 1 d . . .
H70A H 0.8052 -0.0562 0.3087 0.046 Uiso 1 1 calc R . .
H70B H 0.8943 -0.0374 0.2931 0.046 Uiso 1 1 calc R . .
C71 C 0.9281(4) -0.1764(4) 0.3193(4) 0.0384(15) Uani 1 1 d . . .
C72 C 0.8922(5) 0.0534(4) 0.4106(3) 0.0410(15) Uani 1 1 d . . .
N1 N 0.8228(3) 0.0264(3) 0.0523(3) 0.0342(12) Uani 1 1 d . . .
N2 N 0.6777(3) 0.0686(3) -0.0458(3) 0.0402(13) Uani 1 1 d . . .
N3 N 0.4203(4) 0.3604(3) 0.1007(3) 0.0552(16) Uani 1 1 d . . .
N4 N 0.4344(4) 0.4716(4) 0.1394(4) 0.078(2) Uani 1 1 d . . .
N5 N 0.2872(4) 0.4731(5) 0.1296(5) 0.105(3) Uani 1 1 d . . .
N6 N 0.8528(3) 0.3340(3) 0.1220(3) 0.0459(14) Uani 1 1 d . . .
N7 N 1.0022(3) 0.3243(3) 0.1474(3) 0.0439(13) Uani 1 1 d . . .
N8 N 0.8665(3) 0.4701(3) 0.1072(3) 0.0442(13) Uani 1 1 d . . .
N9 N 0.2593(3) 0.0154(3) 0.3785(3) 0.0353(12) Uani 1 1 d . . .
N10 N 0.2758(3) 0.1401(3) 0.3914(3) 0.0342(11) Uani 1 1 d . . .
N11 N 0.4035(3) 0.0228(3) 0.3618(3) 0.0358(12) Uani 1 1 d . . .
N12 N 0.3249(4) 0.5143(3) 0.4079(3) 0.0420(13) Uani 1 1 d . . .
N13 N 0.2259(4) 0.4620(3) 0.5161(3) 0.0451(13) Uani 1 1 d . . .
N14 N 0.8453(3) 0.1393(3) 0.4207(3) 0.0424(13) Uani 1 1 d . . .
N15 N 0.6997(3) 0.1330(3) 0.4269(3) 0.0424(13) Uani 1 1 d . . .
N16 N 0.8370(3) 0.0077(3) 0.4138(3) 0.0392(12) Uani 1 1 d . . .
O1 O 0.8035(3) -0.1310(3) 0.0212(2) 0.0495(11) Uani 1 1 d . . .
H1B H 0.7690 -0.1304 -0.0107 0.074 Uiso 1 1 calc R . .
O2 O 0.6153(3) -0.0679(3) 0.0658(3) 0.0431(11) Uani 1 1 d . . .
H2B H 0.6355 -0.1233 0.0932 0.065 Uiso 1 1 calc R . .
O3 O 0.7808(3) -0.1160(3) 0.1776(2) 0.0385(10) Uani 1 1 d . . .
H3B H 0.7990 -0.1703 0.1798 0.058 Uiso 1 1 calc R . .
O4 O 0.6297(3) 0.0772(3) 0.1147(2) 0.0404(10) Uani 1 1 d . . .
O5 O 0.4982(3) 0.0601(3) 0.1184(3) 0.0558(13) Uani 1 1 d . . .
O6 O 0.5792(4) 0.5930(4) 0.2155(3) 0.0916(19) Uani 1 1 d . . .
O7 O 0.5637(4) 0.6897(4) 0.0980(3) 0.0735(15) Uani 1 1 d . . .
H7 H 0.5909 0.7092 0.1188 0.110 Uiso 1 1 calc R . .
O8 O -0.0320(4) 0.7000(4) 0.0516(4) 0.0918(19) Uani 1 1 d . . .
O9 O 0.0110(3) 0.6274(4) 0.1749(3) 0.0719(16) Uani 1 1 d . . .
H9 H -0.0459 0.6434 0.1775 0.108 Uiso 1 1 calc R . .
O10 O 0.5621(3) 0.3597(3) 0.1136(3) 0.0842(18) Uani 1 1 d . . .
O11 O 0.3057(4) 0.5732(4) 0.1762(5) 0.129(3) Uani 1 1 d . . .
O12 O 0.2758(3) 0.3628(3) 0.0938(3) 0.0812(18) Uani 1 1 d . . .
O13 O 0.7236(3) 0.1672(3) 0.1320(3) 0.0554(12) Uani 1 1 d . . .
H13 H 0.6931 0.1380 0.1343 0.083 Uiso 1 1 calc R . .
O14 O 0.7006(4) 0.1446(4) 0.2531(3) 0.0691(14) Uani 1 1 d . . .
O15 O 0.9859(3) 0.1940(3) 0.1612(3) 0.0662(14) Uani 1 1 d . . .
O16 O 1.2982(3) 0.1422(4) 0.2069(3) 0.0740(16) Uani 1 1 d . . .
O17 O 1.3107(3) 0.1490(4) 0.0869(3) 0.0651(14) Uani 1 1 d . . .
H17 H 1.3674 0.1151 0.1033 0.098 Uiso 1 1 calc R . .
O18 O 1.0130(3) 0.4588(3) 0.1269(3) 0.0734(16) Uani 1 1 d . . .
O19 O 0.6827(3) 0.7420(3) 0.1392(3) 0.0571(13) Uani 1 1 d . . .
O20 O 0.8287(3) 0.7126(3) 0.1781(3) 0.0532(12) Uani 1 1 d . . .
O21 O 0.7219(3) 0.4760(3) 0.0909(3) 0.0802(18) Uani 1 1 d . . .
O22 O 0.1354(3) 0.6450(3) 0.2917(2) 0.0584(13) Uani 1 1 d . . .
O23 O 0.1456(3) 0.6688(3) 0.4360(3) 0.0534(12) Uani 1 1 d . . .
H23B H 0.0944 0.6840 0.4529 0.080 Uiso 1 1 calc R . .
O24 O 0.0363(3) 0.5751(3) 0.4123(3) 0.0527(12) Uani 1 1 d . . .
H24B H 0.0253 0.5423 0.3943 0.079 Uiso 1 1 calc R . .
O25 O 0.2070(3) 0.4351(3) 0.3675(2) 0.0461(11) Uani 1 1 d . . .
O26 O 0.0639(3) 0.4444(3) 0.3522(3) 0.0580(13) Uani 1 1 d . . .
O27 O 0.1341(3) 0.1348(3) 0.4010(3) 0.0529(12) Uani 1 1 d . . .
O28 O 0.0648(3) -0.0696(3) 0.2589(3) 0.0564(12) Uani 1 1 d . . .
H28 H 0.0532 -0.1135 0.2635 0.085 Uiso 1 1 calc R . .
O29 O 0.1610(4) -0.1694(3) 0.3651(3) 0.0765(17) Uani 1 1 d . . .
O30 O 0.3814(3) -0.0926(3) 0.3427(3) 0.0556(13) Uani 1 1 d . . .
O31 O 0.7401(3) -0.1956(3) 0.4090(2) 0.0467(11) Uani 1 1 d . . .
H31 H 0.7886 -0.2084 0.3882 0.070 Uiso 1 1 calc R . .
O32 O 0.6695(3) -0.0986(3) 0.2911(3) 0.0627(14) Uani 1 1 d . . .
O33 O 0.4182(3) 0.1419(3) 0.3789(3) 0.0753(16) Uani 1 1 d . . .
O34 O 0.4003(7) 0.3096(10) 0.4044(11) 0.243(10) Uani 1 1 d . . .
O35 O 0.3967(6) 0.3471(7) 0.2873(7) 0.181(4) Uani 1 1 d . . .
H35 H 0.3794 0.3131 0.2764 0.272 Uiso 1 1 calc R . .
O36 O 0.7116(3) 0.2593(3) 0.4324(3) 0.0688(15) Uani 1 1 d . . .
O37 O 0.9572(4) 0.3166(4) 0.4414(3) 0.0689(15) Uani 1 1 d . . .
O38 O 0.9682(3) 0.3640(3) 0.3177(3) 0.0582(13) Uani 1 1 d . . .
H38 H 0.9918 0.3931 0.3295 0.087 Uiso 1 1 calc R . .
O39 O 0.9752(3) 0.0195(3) 0.4028(3) 0.0627(14) Uani 1 1 d . . .
O40 O 0.9981(3) -0.1891(3) 0.2821(2) 0.0425(10) Uani 1 1 d . . .
O41 O 0.9033(3) -0.2387(3) 0.3519(2) 0.0447(11) Uani 1 1 d . . .
O42 O 0.6957(3) 0.0020(3) 0.4239(3) 0.0589(13) Uani 1 1 d . . .

loop_
_atom_site_aniso_label
_atom_site_aniso_U_11
_atom_site_aniso_U_22
_atom_site_aniso_U_33
_atom_site_aniso_U_23
_atom_site_aniso_U_13
_atom_site_aniso_U_12
Co1 0.0311(4) 0.0329(5) 0.0414(5) -0.0176(4) 0.0063(4) -0.0160(4)
Co2 0.0387(5) 0.0298(5) 0.0429(5) -0.0147(4) 0.0057(4) -0.0168(4)
C1 0.038(4) 0.043(4) 0.056(4) -0.025(3) 0.010(3) -0.021(3)
C2 0.050(4) 0.058(4) 0.053(5) -0.030(4) 0.006(3) -0.030(4)
C3 0.037(4) 0.063(5) 0.066(5) -0.040(4) 0.019(3) -0.032(4)
C4 0.039(4) 0.031(3) 0.058(4) -0.021(3) 0.014(3) -0.018(3)
C5 0.054(4) 0.035(4) 0.069(5) -0.016(4) 0.015(4) -0.025(3)
C6 0.068(5) 0.043(4) 0.055(5) 0.000(4) 0.006(4) -0.023(4)
C7 0.052(4) 0.043(4) 0.041(4) -0.002(3) 0.001(3) -0.017(4)
C8 0.078(6) 0.080(6) 0.051(5) -0.002(4) -0.015(4) -0.033(5)
C9 0.075(6) 0.084(6) 0.056(5) -0.005(5) -0.023(4) -0.038(5)
C10 0.050(4) 0.062(5) 0.066(5) -0.015(4) -0.014(4) -0.029(4)
C11 0.033(3) 0.033(4) 0.045(4) -0.014(3) 0.001(3) -0.008(3)
C12 0.028(3) 0.029(3) 0.043(4) -0.015(3) 0.004(3) -0.008(3)
C13 0.028(3) 0.033(4) 0.057(4) -0.019(3) 0.003(3) -0.010(3)
C14 0.036(4) 0.038(4) 0.058(4) -0.025(3) 0.005(3) -0.017(3)
C15 0.047(4) 0.041(4) 0.066(5) -0.032(4) 0.012(3) -0.012(3)
C16 0.038(4) 0.043(4) 0.110(7) -0.036(4) 0.011(4) -0.018(4)
C17 0.068(5) 0.071(6) 0.111(7) -0.039(5) 0.004(5) -0.045(5)
C18 0.067(5) 0.065(5) 0.104(7) -0.035(5) 0.007(5) -0.041(5)
C19 0.065(5) 0.064(5) 0.080(6) -0.035(5) 0.015(5) -0.044(5)
C20 0.048(5) 0.071(6) 0.237(12) -0.107(8) 0.031(6) -0.020(5)
C21 0.095(7) 0.102(7) 0.084(7) -0.044(6) 0.018(5) -0.070(6)
C22 0.073(6) 0.078(6) 0.082(6) 0.012(5) -0.025(5) -0.035(5)
C23 0.053(5) 0.069(6) 0.094(7) -0.050(6) 0.011(5) -0.032(5)
C24 0.040(4) 0.047(4) 0.119(7) -0.050(5) 0.005(4) -0.015(4)
C25 0.031(4) 0.040(4) 0.054(5) -0.019(4) 0.003(3) -0.012(3)
C26 0.052(4) 0.065(5) 0.082(6) -0.041(4) 0.007(4) -0.037(4)
C27 0.035(4) 0.042(4) 0.078(5) -0.030(4) 0.008(3) -0.026(3)
C28 0.041(4) 0.039(4) 0.059(5) -0.024(3) 0.012(3) -0.018(3)
C29 0.039(4) 0.056(4) 0.065(5) -0.032(4) 0.007(3) -0.024(3)
C30 0.030(4) 0.073(5) 0.062(5) -0.037(4) 0.006(3) -0.018(3)
C31 0.036(4) 0.045(4) 0.055(5) -0.025(4) 0.007(3) -0.018(3)
C32 0.037(4) 0.044(4) 0.077(5) -0.036(4) 0.009(3) -0.020(3)
C33 0.053(4) 0.027(3) 0.071(5) -0.021(3) 0.002(4) -0.016(3)
C34 0.058(4) 0.034(4) 0.066(5) -0.018(3) 0.005(4) -0.020(3)
C35 0.062(5) 0.037(4) 0.052(5) -0.016(3) 0.011(4) -0.023(4)
C36 0.039(4) 0.048(4) 0.081(5) -0.037(4) 0.007(4) -0.024(4)
C37 0.032(4) 0.043(4) 0.053(4) -0.024(3) 0.005(3) -0.018(3)
C38 0.038(4) 0.044(4) 0.050(4) -0.018(3) 0.008(3) -0.022(3)
C39 0.028(3) 0.041(4) 0.054(4) -0.022(3) 0.011(3) -0.013(3)
C40 0.034(4) 0.036(4) 0.058(4) -0.022(3) 0.004(3) -0.015(3)
C41 0.039(4) 0.028(3) 0.055(4) -0.023(3) 0.008(3) -0.016(3)
C42 0.039(4) 0.030(3) 0.053(4) -0.022(3) 0.004(3) -0.013(3)
C43 0.047(4) 0.033(4) 0.047(4) -0.013(3) 0.004(3) -0.021(3)
C44 0.034(4) 0.030(3) 0.048(4) -0.014(3) 0.001(3) -0.017(3)
C45 0.050(4) 0.030(3) 0.053(4) -0.013(3) 0.004(3) -0.025(3)
C46 0.040(4) 0.033(4) 0.062(5) -0.013(3) 0.001(3) -0.021(3)
C47 0.040(4) 0.043(4) 0.055(5) -0.019(4) 0.001(3) -0.024(3)
C48 0.031(3) 0.029(3) 0.048(4) -0.014(3) 0.003(3) -0.014(3)
C49 0.080(6) 0.066(5) 0.063(5) -0.031(4) 0.018(4) -0.048(5)
C50 0.071(6) 0.102(7) 0.128(9) -0.079(7) 0.043(6) -0.065(6)
C51 0.044(5) 0.087(7) 0.141(9) -0.084(7) 0.016(6) -0.025(5)
C52 0.046(5) 0.060(5) 0.094(6) -0.055(5) 0.002(5) -0.018(4)
C53 0.065(6) 0.066(6) 0.115(9) -0.053(6) -0.028(6) -0.006(5)
C54 0.095(8) 0.042(5) 0.089(7) -0.013(5) -0.046(6) -0.011(5)
C55 0.079(6) 0.048(5) 0.057(5) -0.019(4) -0.021(5) -0.024(4)
C56 0.129(8) 0.064(6) 0.044(5) -0.003(4) 0.001(6) -0.050(6)
C57 0.114(8) 0.090(7) 0.055(6) -0.010(5) 0.009(5) -0.067(6)
C58 0.078(5) 0.072(5) 0.053(5) -0.020(4) 0.019(4) -0.050(5)
C59 0.063(5) 0.035(4) 0.047(4) -0.017(3) -0.005(4) -0.023(4)
C60 0.048(4) 0.035(4) 0.063(5) -0.027(4) -0.005(4) -0.017(3)
C61 0.041(4) 0.041(4) 0.066(5) -0.023(4) 0.012(4) -0.021(3)
C62 0.052(4) 0.058(5) 0.064(5) -0.024(4) 0.005(4) -0.036(4)
C63 0.043(4) 0.048(4) 0.065(5) -0.026(4) 0.000(3) -0.027(3)
C64 0.043(4) 0.051(4) 0.069(5) -0.036(4) 0.013(3) -0.028(4)
C65 0.036(4) 0.077(5) 0.110(7) -0.066(5) 0.041(4) -0.036(4)
C66 0.035(4) 0.059(5) 0.141(8) -0.037(6) 0.003(5) -0.020(4)
C67 0.073(10) 0.055(7) 0.37(3) -0.007(11) -0.082(14) -0.044(7)
C68 0.048(4) 0.042(4) 0.046(4) -0.021(3) 0.008(3) -0.026(3)
C69 0.056(4) 0.032(4) 0.058(5) -0.018(3) 0.000(3) -0.020(3)
C70 0.038(4) 0.029(3) 0.042(4) -0.012(3) 0.000(3) -0.011(3)
C71 0.038(4) 0.028(3) 0.049(4) -0.018(3) -0.005(3) -0.011(3)
C72 0.040(4) 0.045(4) 0.045(4) -0.022(3) 0.006(3) -0.022(3)
N1 0.026(3) 0.036(3) 0.043(3) -0.018(3) 0.002(2) -0.014(2)
N2 0.033(3) 0.041(3) 0.047(3) -0.016(3) 0.000(2) -0.017(3)
N3 0.031(3) 0.036(3) 0.104(5) -0.038(3) 0.008(3) -0.011(3)
N4 0.046(4) 0.057(4) 0.159(7) -0.067(4) 0.014(4) -0.026(3)
N5 0.035(4) 0.081(5) 0.245(10) -0.114(6) 0.024(5) -0.024(4)
N6 0.032(3) 0.034(3) 0.084(4) -0.034(3) 0.005(3) -0.015(3)
N7 0.031(3) 0.040(3) 0.071(4) -0.031(3) 0.008(3) -0.017(3)
N8 0.034(3) 0.033(3) 0.075(4) -0.031(3) 0.010(3) -0.016(2)
N9 0.033(3) 0.033(3) 0.053(3) -0.023(3) 0.007(2) -0.021(2)
N10 0.035(3) 0.027(3) 0.046(3) -0.017(2) 0.005(2) -0.015(2)
N11 0.027(3) 0.031(3) 0.052(3) -0.017(2) 0.006(2) -0.014(2)
N12 0.052(3) 0.039(3) 0.048(3) -0.023(3) 0.016(3) -0.027(3)
N13 0.047(3) 0.040(3) 0.050(4) -0.016(3) 0.008(3) -0.023(3)
N14 0.038(3) 0.040(3) 0.060(4) -0.026(3) 0.004(3) -0.022(3)
N15 0.039(3) 0.047(3) 0.062(4) -0.034(3) 0.015(3) -0.027(3)
N16 0.042(3) 0.033(3) 0.050(3) -0.019(3) 0.004(2) -0.020(3)
O1 0.047(3) 0.049(3) 0.059(3) -0.033(2) 0.006(2) -0.017(2)
O2 0.035(2) 0.034(2) 0.065(3) -0.022(2) 0.001(2) -0.016(2)
O3 0.041(2) 0.030(2) 0.042(3) -0.0150(19) 0.0057(19) -0.013(2)
O4 0.032(2) 0.036(2) 0.066(3) -0.032(2) 0.011(2) -0.017(2)
O5 0.026(2) 0.049(3) 0.112(4) -0.049(3) 0.014(2) -0.019(2)
O6 0.127(5) 0.118(5) 0.076(4) -0.030(4) 0.012(4) -0.097(4)
O7 0.082(4) 0.070(4) 0.089(4) -0.034(3) 0.003(3) -0.046(3)
O8 0.059(4) 0.099(5) 0.091(5) -0.033(4) 0.015(3) -0.015(3)
O9 0.040(3) 0.056(3) 0.107(5) -0.037(3) -0.020(3) -0.004(3)
O10 0.033(3) 0.065(3) 0.157(6) -0.044(4) 0.010(3) -0.020(3)
O11 0.071(4) 0.101(5) 0.257(9) -0.129(6) 0.019(5) -0.027(4)
O12 0.044(3) 0.067(3) 0.163(6) -0.073(4) 0.010(3) -0.026(3)
O13 0.051(3) 0.065(3) 0.082(4) -0.047(3) 0.025(2) -0.039(3)
O14 0.080(4) 0.079(4) 0.060(4) -0.020(3) 0.012(3) -0.050(3)
O15 0.042(3) 0.042(3) 0.121(5) -0.039(3) 0.007(3) -0.017(2)
O16 0.043(3) 0.089(4) 0.064(4) -0.017(3) -0.005(3) -0.014(3)
O17 0.037(3) 0.085(4) 0.083(4) -0.056(3) 0.011(2) -0.017(3)
O18 0.046(3) 0.058(3) 0.146(5) -0.058(3) 0.014(3) -0.032(3)
O19 0.051(3) 0.034(3) 0.087(4) -0.025(3) 0.004(3) -0.018(2)
O20 0.048(3) 0.039(3) 0.075(3) -0.028(2) 0.008(2) -0.018(2)
O21 0.032(3) 0.049(3) 0.164(6) -0.048(3) -0.005(3) -0.013(2)
O22 0.083(3) 0.041(3) 0.039(3) -0.016(2) 0.008(2) -0.016(3)
O23 0.068(3) 0.046(3) 0.059(3) -0.030(2) 0.017(3) -0.030(3)
O24 0.045(3) 0.041(3) 0.082(4) -0.029(2) 0.011(2) -0.023(2)
O25 0.038(2) 0.043(3) 0.070(3) -0.033(2) 0.009(2) -0.021(2)
O26 0.038(3) 0.044(3) 0.105(4) -0.041(3) 0.010(3) -0.019(2)
O27 0.034(3) 0.049(3) 0.085(4) -0.033(3) 0.014(2) -0.020(2)
O28 0.066(3) 0.055(3) 0.062(3) -0.018(3) -0.003(3) -0.040(3)
O29 0.098(4) 0.040(3) 0.085(4) 0.008(3) -0.038(3) -0.044(3)
O30 0.042(3) 0.041(3) 0.092(4) -0.040(3) 0.007(2) -0.014(2)
O31 0.030(2) 0.045(3) 0.059(3) -0.018(2) 0.007(2) -0.012(2)
O32 0.043(3) 0.082(4) 0.044(3) -0.022(3) 0.011(2) -0.014(3)
O33 0.049(3) 0.064(3) 0.147(5) -0.061(3) 0.027(3) -0.040(3)
O34 0.095(7) 0.289(15) 0.60(3) -0.39(2) 0.185(11) -0.140(8)
O35 0.075(6) 0.115(7) 0.321(13) -0.031(9) 0.053(8) -0.052(5)
O36 0.052(3) 0.055(3) 0.126(5) -0.058(3) 0.023(3) -0.028(3)
O37 0.096(4) 0.089(4) 0.069(4) -0.049(3) 0.032(3) -0.069(3)
O38 0.063(3) 0.056(3) 0.070(3) -0.023(3) 0.004(3) -0.038(3)
O39 0.038(3) 0.063(3) 0.105(4) -0.048(3) 0.015(3) -0.025(3)
O40 0.036(2) 0.039(2) 0.060(3) -0.024(2) 0.007(2) -0.019(2)
O41 0.032(2) 0.032(2) 0.071(3) -0.022(2) 0.008(2) -0.013(2)
O42 0.060(3) 0.058(3) 0.084(4) -0.035(3) 0.019(3) -0.042(3)

loop_
_atom_type_symbol
_atom_type_description
_atom_type_scat_dispersion_real
_atom_type_scat_dispersion_imag
_atom_type_scat_source
C C 0.0033 0.0016 'International Tables Vol C Tables 4.2.6.8 and 6.1.1.4'
H H 0.0000 0.0000 'International Tables Vol C Tables 4.2.6.8 and 6.1.1.4'
Co Co 0.3494 0.9721 'International Tables Vol C Tables 4.2.6.8 and 6.1.1.4'
N N 0.0061 0.0033 'International Tables Vol C Tables 4.2.6.8 and 6.1.1.4'
O O 0.0106 0.0060 'International Tables Vol C Tables 4.2.6.8 and 6.1.1.4'

loop_
_geom_angle_atom_site_label_1
_geom_angle_atom_site_label_2
_geom_angle_atom_site_label_3
_geom_angle
_geom_angle_site_symmetry_1
_geom_angle_site_symmetry_3
O3 Co1 O2 94.79(16) . .
O3 Co1 N2 171.37(18) . .
O2 Co1 N2 93.04(18) . .
O3 Co1 O4 88.64(15) . .
O2 Co1 O4 90.79(15) . .
N2 Co1 O4 94.88(17) . .
O3 Co1 N1 93.80(17) . .
O2 Co1 N1 170.69(18) . .
N2 Co1 N1 78.18(18) . .
O4 Co1 N1 93.00(16) . .
O3 Co1 O1 92.10(16) . .
O2 Co1 O1 85.09(16) . .
N2 Co1 O1 84.96(18) . .
O4 Co1 O1 175.86(16) . .
N1 Co1 O1 91.02(17) . .
O3 Co1 H2A 73.6 . .
O2 Co1 H2A 21.2 . .
N2 Co1 H2A 114.2 . .
O4 Co1 H2A 91.2 . .
N1 Co1 H2A 166.6 . .
O1 Co1 H2A 85.1 . .
N13 Co2 O22 175.3(2) . .
N13 Co2 O24 94.2(2) . .
O22 Co2 O24 89.36(19) . .
N13 Co2 N12 78.9(2) . .
O22 Co2 N12 97.6(2) . .
O24 Co2 N12 173.1(2) . .
N13 Co2 O23 89.95(19) . .
O22 Co2 O23 87.13(17) . .
O24 Co2 O23 88.67(16) . .
N12 Co2 O23 92.23(17) . .
N13 Co2 O25 91.63(18) . .
O22 Co2 O25 91.30(16) . .
O24 Co2 O25 91.05(15) . .
N12 Co2 O25 88.24(16) . .
O23 Co2 O25 178.40(18) . .
N1 C1 C2 123.1(6) . .
N1 C1 H1 118.4 . .
C2 C1 H1 118.4 . .
C3 C2 C1 119.2(6) . .
C3 C2 H2 120.4 . .
C1 C2 H2 120.4 . .
C2 C3 C4 120.5(6) . .
C2 C3 H3 119.7 . .
C4 C3 H3 119.7 . .
C12 C4 C3 116.2(6) . .
C12 C4 C5 118.8(6) . .
C3 C4 C5 125.1(6) . .
C6 C5 C4 121.2(6) . .
C6 C5 H5 119.4 . .
C4 C5 H5 119.4 . .
C5 C6 C7 121.7(7) . .
C5 C6 H6 119.1 . .
C7 C6 H6 119.1 . .
C11 C7 C8 117.0(7) . .
C11 C7 C6 119.1(6) . .
C8 C7 C6 123.9(7) . .
C9 C8 C7 119.3(7) . .
C9 C8 H8 120.4 . .
C7 C8 H8 120.4 . .
C8 C9 C10 120.0(7) . .
C8 C9 H9A 120.0 . .
C10 C9 H9A 120.0 . .
N2 C10 C9 122.4(7) . .
N2 C10 H10 118.8 . .
C9 C10 H10 118.8 . .
N2 C11 C7 123.6(6) . .
N2 C11 C12 116.8(6) . .
C7 C11 C12 119.6(6) . .
N1 C12 C4 123.7(5) . .
N1 C12 C11 116.7(5) . .
C4 C12 C11 119.6(6) . .
O5 C13 O4 123.2(5) . .
O5 C13 C14 119.4(5) . .
O4 C13 C14 117.4(5) . .
C13 C14 C15 108.7(5) . .
C13 C14 H14A 110.0 . .
C15 C14 H14A 110.0 . .
C13 C14 H14B 110.0 . .
C15 C14 H14B 110.0 . .
H14A C14 H14B 108.3 . .
N3 C15 C14 112.8(5) . .
N3 C15 H15A 109.0 . .
C14 C15 H15A 109.0 . .
N3 C15 H15B 109.0 . .
C14 C15 H15B 109.0 . .
H15A C15 H15B 107.8 . .
O10 C16 N3 122.4(6) . .
O10 C16 N4 121.7(7) . .
N3 C16 N4 115.9(6) . .
C18 C17 N4 112.0(7) . .
C18 C17 H17A 109.2 . .
N4 C17 H17A 109.2 . .
C18 C17 H17B 109.2 . .
N4 C17 H17B 109.2 . .
H17A C17 H17B 107.9 . .
C17 C18 C19 109.7(7) . .
C17 C18 H18A 109.7 . .
C19 C18 H18A 109.7 . .
C17 C18 H18B 109.7 . .
C19 C18 H18B 109.7 . .
H18A C18 H18B 108.2 . .
O6 C19 O7 123.4(7) . .
O6 C19 C18 125.4(8) . .
O7 C19 C18 111.1(7) . .
O11 C20 N4 121.8(8) . .
O11 C20 N5 121.5(8) . .
N4 C20 N5 116.7(7) . .
C22 C21 N5 100.5(7) . .
C22 C21 H21A 111.7 . .
N5 C21 H21A 111.7 . .
C22 C21 H21B 111.7 . .
N5 C21 H21B 111.7 . .
H21A C21 H21B 109.4 . .
C21 C22 C23 103.7(8) . .
O8 C23 O9 124.5(8) . .
O8 C23 C22 116.0(8) . .
O9 C23 C22 119.5(8) . .
O12 C24 N5 122.7(7) . .
O12 C24 N3 122.5(6) . .
N5 C24 N3 114.8(6) . .
O14 C25 O13 125.6(6) . .
O14 C25 C26 122.6(6) . .
O13 C25 C26 111.8(6) . .
C25 C26 C27 115.5(5) . .
C25 C26 H26A 108.4 . .
C27 C26 H26A 108.4 . .
C25 C26 H26B 108.4 . .
C27 C26 H26B 108.4 . .
H26A C26 H26B 107.5 . .
N6 C27 C26 111.1(5) . .
N6 C27 H27A 109.4 . .
C26 C27 H27A 109.4 . .
N6 C27 H27B 109.4 . .
C26 C27 H27B 109.4 . .
H27A C27 H27B 108.0 . .
O15 C28 N7 122.1(6) . .
O15 C28 N6 121.5(6) . .
N7 C28 N6 116.4(5) . .
C30 C29 N7 111.2(5) . .
C30 C29 H29A 109.4 . .
N7 C29 H29A 109.4 . .
C30 C29 H29B 109.4 . .
N7 C29 H29B 109.4 . .
H29A C29 H29B 108.0 . .
C29 C30 C31 112.5(5) . .
C29 C30 H30A 109.1 . .
C31 C30 H30A 109.1 . .
C29 C30 H30B 109.1 . .
C31 C30 H30B 109.1 . .
H30A C30 H30B 107.8 . .
O16 C31 O17 124.5(6) . .
O16 C31 C30 123.8(6) . .
O17 C31 C30 111.7(6) . .
O18 C32 N7 123.0(6) . .
O18 C32 N8 121.6(6) . .
N7 C32 N8 115.4(5) . .
N8 C33 C34 109.5(5) . .
N8 C33 H33A 109.8 . .
C34 C33 H33A 109.8 . .
N8 C33 H33B 109.8 . .
C34 C33 H33B 109.8 . .
H33A C33 H33B 108.2 . .
C35 C34 C33 110.4(5) . .
C35 C34 H34A 109.6 . .
C33 C34 H34A 109.6 . .
C35 C34 H34B 109.6 . .
C33 C34 H34B 109.6 . .
H34A C34 H34B 108.1 . .
O19 C35 O20 124.2(6) . .
O19 C35 C34 118.2(6) . .
O20 C35 C34 117.6(6) . .
O21 C36 N8 122.1(6) . .
O21 C36 N6 122.0(6) . .
N8 C36 N6 115.9(5) . .
O32 C37 O31 124.2(6) . .
O32 C37 C38 122.4(6) . .
O31 C37 C38 113.4(6) . .
C37 C38 C39 110.3(5) . .
C37 C38 H38A 109.6 . .
C39 C38 H38A 109.6 . .
C37 C38 H38B 109.6 . .
C39 C38 H38B 109.6 . .
H38A C38 H38B 108.1 . .
N11 C39 C38 112.8(5) . .
N11 C39 H39A 109.0 . .
C38 C39 H39A 109.0 . .
N11 C39 H39B 109.0 . .
C38 C39 H39B 109.0 . .
H39A C39 H39B 107.8 . .
O33 C40 N11 123.1(6) . .
O33 C40 N10 122.0(5) . .
N11 C40 N10 114.9(5) . .
N10 C41 C42 112.1(4) . .
N10 C41 H41A 109.2 . .
C42 C41 H41A 109.2 . .
N10 C41 H41B 109.2 . .
C42 C41 H41B 109.2 . .
H41A C41 H41B 107.9 . .
C43 C42 C41 111.3(5) . .
C43 C42 H42A 109.4 . .
C41 C42 H42A 109.4 . .
C43 C42 H42B 109.4 . .
C41 C42 H42B 109.4 . .
H42A C42 H42B 108.0 . .
O26 C43 O25 123.0(6) . .
O26 C43 C42 119.6(6) . .
O25 C43 C42 117.4(6) . .
O27 C44 N10 122.5(5) . .
O27 C44 N9 121.6(5) . .
N10 C44 N9 115.9(5) . .
N9 C45 C46 112.8(5) . .
N9 C45 H45A 109.0 . .
C46 C45 H45A 109.0 . .
N9 C45 H45B 109.0 . .
C46 C45 H45B 109.0 . .
H45A C45 H45B 107.8 . .
C47 C46 C45 109.6(5) . .
C47 C46 H46A 109.8 . .
C45 C46 H46A 109.8 . .
C47 C46 H46B 109.8 . .
C45 C46 H46B 109.8 . .
H46A C46 H46B 108.2 . .
O29 C47 O28 123.1(6) . .
O29 C47 C46 124.1(6) . .
O28 C47 C46 112.7(6) . .
O30 C48 N11 122.6(5) . .
O30 C48 N9 121.4(5) . .
N11 C48 N9 115.9(5) . .
N12 C49 C50 122.5(8) . .
N12 C49 H49 118.7 . .
C50 C49 H49 118.7 . .
C51 C50 C49 119.7(8) . .
C51 C50 H50 120.2 . .
C49 C50 H50 120.2 . .
C50 C51 C52 119.1(8) . .
C50 C51 H51 120.4 . .
C52 C51 H51 120.4 . .
C60 C52 C51 117.7(8) . .
C60 C52 C53 119.6(8) . .
C51 C52 C53 122.6(8) . .
C54 C53 C52 120.0(9) . .
C54 C53 H53 120.0 . .
C52 C53 H53 120.0 . .
C53 C54 C55 122.7(8) . .
C53 C54 H54 118.6 . .
C55 C54 H54 118.6 . .
C56 C55 C59 115.8(7) . .
C56 C55 C54 126.0(8) . .
C59 C55 C54 118.2(8) . .
C57 C56 C55 120.5(8) . .
C57 C56 H56 119.7 . .
C55 C56 H56 119.7 . .
C56 C57 C58 118.9(8) . .
C56 C57 H57 120.5 . .
C58 C57 H57 120.5 . .
N13 C58 C57 123.8(8) . .
N13 C58 H58 118.1 . .
C57 C58 H58 118.1 . .
N13 C59 C55 123.7(7) . .
N13 C59 C60 117.2(6) . .
C55 C59 C60 119.1(7) . .
N12 C60 C52 123.0(7) . .
N12 C60 C59 116.8(6) . .
C52 C60 C59 120.2(7) . .
O37 C61 O38 123.3(6) . .
O37 C61 C62 124.6(7) . .
O38 C61 C62 112.1(6) . .
C63 C62 C61 110.3(5) . .
C63 C62 H62A 109.6 . .
C61 C62 H62A 109.6 . .
C63 C62 H62B 109.6 . .
C61 C62 H62B 109.6 . .
H62A C62 H62B 108.1 . .
N14 C63 C62 113.0(5) . .
N14 C63 H63A 109.0 . .
C62 C63 H63A 109.0 . .
N14 C63 H63B 109.0 . .
C62 C63 H63B 109.0 . .
H63A C63 H63B 107.8 . .
O36 C64 N14 121.7(6) . .
O36 C64 N15 121.9(6) . .
N14 C64 N15 116.5(5) . .
C66 C65 N15 111.2(6) . .
C66 C65 H65A 109.4 . .
N15 C65 H65A 109.4 . .
C66 C65 H65B 109.4 . .
N15 C65 H65B 109.4 . .
H65A C65 H65B 108.0 . .
C65 C66 C67 103.8(10) . .
C65 C66 H66A 111.0 . .
C67 C66 H66A 111.0 . .
C65 C66 H66B 111.0 . .
C67 C66 H66B 111.0 . .
H66A C66 H66B 109.0 . .
O34 C67 O35 122.2(18) . .
O34 C67 C66 144(3) . .
O35 C67 C66 93.2(15) . .
O42 C68 N16 122.3(6) . .
O42 C68 N15 122.0(6) . .
N16 C68 N15 115.7(5) . .
N16 C69 C70 111.9(5) . .
N16 C69 H69A 109.2 . .
C70 C69 H69A 109.2 . .
N16 C69 H69B 109.2 . .
C70 C69 H69B 109.2 . .
H69A C69 H69B 107.9 . .
C71 C70 C69 111.0(5) . .
C71 C70 H70A 109.4 . .
C69 C70 H70A 109.4 . .
C71 C70 H70B 109.4 . .
C69 C70 H70B 109.4 . .
H70A C70 H70B 108.0 . .
O41 C71 O40 123.6(5) . .
O41 C71 C70 118.3(6) . .
O40 C71 C70 118.0(6) . .
O39 C72 N16 122.5(6) . .
O39 C72 N14 122.6(6) . .
N16 C72 N14 114.8(5) . .
C1 N1 C12 117.1(5) . .
C1 N1 Co1 128.9(4) . .
C12 N1 Co1 114.0(4) . .
C10 N2 C11 117.7(6) . .
C10 N2 Co1 127.7(5) . .
C11 N2 Co1 114.2(4) . .
C16 N3 C24 124.4(6) . .
C16 N3 C15 117.7(5) . .
C24 N3 C15 117.6(5) . .
C20 N4 C16 123.6(6) . .
C20 N4 C17 116.6(6) . .
C16 N4 C17 118.6(6) . .
C20 N5 C24 124.2(6) . .
C20 N5 C21 114.7(6) . .
C24 N5 C21 120.0(6) . .
C36 N6 C28 123.4(5) . .
C36 N6 C27 119.3(5) . .
C28 N6 C27 117.3(5) . .
C32 N7 C28 124.2(5) . .
C32 N7 C29 118.7(5) . .
C28 N7 C29 117.1(5) . .
C36 N8 C32 124.3(5) . .
C36 N8 C33 118.5(5) . .
C32 N8 C33 116.9(5) . .
C44 N9 C48 123.6(5) . .
C44 N9 C45 119.4(5) . .
C48 N9 C45 117.0(5) . .
C44 N10 C40 124.5(5) . .
C44 N10 C41 118.3(5) . .
C40 N10 C41 117.3(5) . .
C40 N11 C48 124.7(5) . .
C40 N11 C39 117.2(5) . .
C48 N11 C39 117.3(5) . .
C49 N12 C60 117.8(6) . .
C49 N12 Co2 130.1(5) . .
C60 N12 Co2 112.0(4) . .
C58 N13 C59 117.3(6) . .
C58 N13 Co2 127.9(5) . .
C59 N13 Co2 114.8(4) . .
C64 N14 C72 124.5(5) . .
C64 N14 C63 117.1(5) . .
C72 N14 C63 118.2(5) . .
C64 N15 C68 123.6(5) . .
C64 N15 C65 117.7(5) . .
C68 N15 C65 118.6(5) . .
C68 N16 C72 124.6(5) . .
C68 N16 C69 117.8(5) . .
C72 N16 C69 117.6(5) . .
Co1 O1 H1A 129.4 . .
Co1 O1 H1B 109.5 . .
H1A O1 H1B 116.0 . .
Co1 O2 H2A 40.6 . .
Co1 O2 H2B 109.5 . .
H2A O2 H2B 72.9 . .
Co1 O3 H3A 124.0 . .
Co1 O3 H3B 109.5 . .
H3A O3 H3B 105.5 . .
C13 O4 Co1 130.4(4) . .
C19 O7 H7 109.5 . .
C23 O9 H9 109.5 . .
C25 O13 H13 109.5 . .
C31 O17 H17 109.5 . .
Co2 O22 H22A 121.3 . .
Co2 O22 H22B 136.7 . .
H22A O22 H22B 57.8 . .
Co2 O23 H23A 99.9 . .
Co2 O23 H23B 109.5 . .
H23A O23 H23B 126.8 . .
Co2 O24 H24A 118.6 . .
Co2 O24 H24B 109.5 . .
H24A O24 H24B 120.4 . .
C43 O25 Co2 130.6(4) . .
C47 O28 H28 109.5 . .
C37 O31 H31 109.5 . .
C67 O35 H35 109.5 . .
C61 O38 H38 109.5 . .

loop_
_geom_bond_atom_site_label_1
_geom_bond_atom_site_label_2
_geom_bond_distance
_geom_bond_site_symmetry_2
Co1 O3 2.055(4) .
Co1 O2 2.088(4) .
Co1 N2 2.120(5) .
Co1 O4 2.121(4) .
Co1 N1 2.122(5) .
Co1 O1 2.161(4) .
Co1 H2A 1.5412 .
Co2 N13 2.078(5) .
Co2 O22 2.080(4) .
Co2 O24 2.083(4) .
Co2 N12 2.127(5) .
Co2 O23 2.127(4) .
Co2 O25 2.146(4) .
C1 N1 1.329(7) .
C1 C2 1.399(8) .
C1 H1 0.9300 .
C2 C3 1.344(8) .
C2 H2 0.9300 .
C3 C4 1.409(8) .
C3 H3 0.9300 .
C4 C12 1.404(8) .
C4 C5 1.432(8) .
C5 C6 1.341(9) .
C5 H5 0.9300 .
C6 C7 1.429(9) .
C6 H6 0.9300 .
C7 C11 1.390(8) .
C7 C8 1.401(9) .
C8 C9 1.358(10) .
C8 H8 0.9300 .
C9 C10 1.387(9) .
C9 H9A 0.9300 .
C10 N2 1.326(7) .
C10 H10 0.9300 .
C11 N2 1.352(7) .
C11 C12 1.453(8) .
C12 N1 1.359(7) .
C13 O5 1.252(6) .
C13 O4 1.262(6) .
C13 C14 1.513(7) .
C14 C15 1.525(8) .
C14 H14A 0.9700 .
C14 H14B 0.9700 .
C15 N3 1.469(7) .
C15 H15A 0.9700 .
C15 H15B 0.9700 .
C16 O10 1.194(7) .
C16 N3 1.374(8) .
C16 N4 1.378(8) .
C17 C18 1.459(10) .
C17 N4 1.507(8) .
C17 H17A 0.9700 .
C17 H17B 0.9700 .
C18 C19 1.518(9) .
C18 H18A 0.9700 .
C18 H18B 0.9700 .
C19 O6 1.187(8) .
C19 O7 1.323(8) .
C20 O11 1.240(9) .
C20 N4 1.361(9) .
C20 N5 1.369(9) .
C21 C22 1.413(10) .
C21 N5 1.582(9) .
C21 H21A 0.9700 .
C21 H21B 0.9700 .
C22 C23 1.644(11) .
C23 O8 1.160(9) .
C23 O9 1.322(9) .
C24 O12 1.202(7) .
C24 N5 1.380(8) .
C24 N3 1.384(8) .
C25 O14 1.185(7) .
C25 O13 1.318(7) .
C25 C26 1.503(8) .
C26 C27 1.510(9) .
C26 H26A 0.9700 .
C26 H26B 0.9700 .
C27 N6 1.473(7) .
C27 H27A 0.9700 .
C27 H27B 0.9700 .
C28 O15 1.210(7) .
C28 N7 1.377(7) .
C28 N6 1.381(7) .
C29 C30 1.484(8) .
C29 N7 1.484(7) .
C29 H29A 0.9700 .
C29 H29B 0.9700 .
C30 C31 1.497(8) .
C30 H30A 0.9700 .
C30 H30B 0.9700 .
C31 O16 1.201(7) .
C31 O17 1.317(7) .
C32 O18 1.204(7) .
C32 N7 1.371(7) .
C32 N8 1.390(7) .
C33 N8 1.484(7) .
C33 C34 1.527(8) .
C33 H33A 0.9700 .
C33 H33B 0.9700 .
C34 C35 1.521(8) .
C34 H34A 0.9700 .
C34 H34B 0.9700 .
C35 O19 1.254(7) .
C35 O20 1.263(7) .
C36 O21 1.213(7) .
C36 N8 1.376(7) .
C36 N6 1.380(7) .
C37 O32 1.205(7) .
C37 O31 1.320(7) .
C37 C38 1.497(8) .
C38 C39 1.513(7) .
C38 H38A 0.9700 .
C38 H38B 0.9700 .
C39 N11 1.477(7) .
C39 H39A 0.9700 .
C39 H39B 0.9700 .
C40 O33 1.190(6) .
C40 N11 1.375(7) .
C40 N10 1.392(7) .
C41 N10 1.470(6) .
C41 C42 1.519(7) .
C41 H41A 0.9700 .
C41 H41B 0.9700 .
C42 C43 1.514(7) .
C42 H42A 0.9700 .
C42 H42B 0.9700 .
C43 O26 1.251(7) .
C43 O25 1.269(6) .
C44 O27 1.219(6) .
C44 N10 1.373(7) .
C44 N9 1.378(7) .
C45 N9 1.462(6) .
C45 C46 1.519(8) .
C45 H45A 0.9700 .
C45 H45B 0.9700 .
C46 C47 1.500(8) .
C46 H46A 0.9700 .
C46 H46B 0.9700 .
C47 O29 1.190(7) .
C47 O28 1.315(7) .
C48 O30 1.214(6) .
C48 N11 1.376(7) .
C48 N9 1.380(7) .
C49 N12 1.315(8) .
C49 C50 1.412(10) .
C49 H49 0.9300 .
C50 C51 1.356(11) .
C50 H50 0.9300 .
C51 C52 1.410(11) .
C51 H51 0.9300 .
C52 C60 1.386(9) .
C52 C53 1.430(11) .
C53 C54 1.346(12) .
C53 H53 0.9300 .
C54 C55 1.420(11) .
C54 H54 0.9300 .
C55 C56 1.413(11) .
C55 C59 1.416(9) .
C56 C57 1.340(11) .
C56 H56 0.9300 .
C57 C58 1.390(10) .
C57 H57 0.9300 .
C58 N13 1.326(8) .
C58 H58 0.9300 .
C59 N13 1.336(8) .
C59 C60 1.443(9) .
C60 N12 1.373(7) .
C61 O37 1.214(7) .
C61 O38 1.311(7) .
C61 C62 1.522(8) .
C62 C63 1.497(8) .
C62 H62A 0.9700 .
C62 H62B 0.9700 .
C63 N14 1.482(7) .
C63 H63A 0.9700 .
C63 H63B 0.9700 .
C64 O36 1.212(7) .
C64 N14 1.373(7) .
C64 N15 1.379(7) .
C65 C66 1.471(10) .
C65 N15 1.476(7) .
C65 H65A 0.9700 .
C65 H65B 0.9700 .
C66 C67 1.631(17) .
C66 H66A 0.9700 .
C66 H66B 0.9700 .
C67 O34 0.85(3) .
C67 O35 1.50(2) .
C68 O42 1.207(6) .
C68 N16 1.384(7) .
C68 N15 1.386(7) .
C69 N16 1.475(7) .
C69 C70 1.518(8) .
C69 H69A 0.9700 .
C69 H69B 0.9700 .
C70 C71 1.513(7) .
C70 H70A 0.9700 .
C70 H70B 0.9700 .
C71 O41 1.248(7) .
C71 O40 1.258(7) .
C72 O39 1.201(7) .
C72 N16 1.387(7) .
C72 N14 1.387(7) .
O1 H1A 0.8546 .
O1 H1B 0.8200 .
O2 H2A 0.8583 .
O2 H2B 0.8200 .
O3 H3A 0.8636 .
O3 H3B 0.8200 .
O7 H7 0.8200 .
O9 H9 0.8200 .
O13 H13 0.8200 .
O17 H17 0.8200 .
O22 H22A 0.8405 .
O22 H22B 0.8347 .
O23 H23A 0.8572 .
O23 H23B 0.8200 .
O24 H24A 0.8502 .
O24 H24B 0.8200 .
O28 H28 0.8200 .
O31 H31 0.8200 .
O35 H35 0.8200 .
O38 H38 0.8200 .

loop_
_geom_hbond_atom_site_label_D
_geom_hbond_atom_site_label_H
_geom_hbond_atom_site_label_A
_geom_hbond_distance_DH
_geom_hbond_distance_HA
_geom_hbond_distance_DA
_geom_hbond_angle_DHA
_geom_hbond_site_symmetry_A
O38 H38 O26 0.82 1.84 2.655(6) 170.3 1_655
O31 H31 O41 0.82 1.82 2.638(5) 173.6 .
O28 H28 O40 0.82 1.78 2.581(6) 163.8 1_455
O24 H24B O26 0.82 1.92 2.679(6) 152.4 .
O23 H23B O37 0.82 2.12 2.786(7) 138.4 2_666
O17 H17 O5 0.82 1.83 2.637(6) 165.6 1_655
O13 H13 O4 0.82 1.84 2.646(5) 165.8 .
O9 H9 O20 0.82 1.80 2.593(6) 162.4 1_455
O7 H7 O19 0.82 1.86 2.639(6) 158.4 .
O3 H3B O20 0.82 1.84 2.655(5) 174.2 1_545
O2 H2B O19 0.82 1.93 2.742(6) 168.7 1_545
O1 H1B O17 0.82 2.13 2.945(6) 172.3 2_755
O22 H22A O9 0.84 2.37 3.173(6) 160.3 .
O24 H24A O41 0.85 1.95 2.752(6) 157.6 1_465
O1 H1A O8 0.85 1.95 2.775(7) 160.6 1_645
O2 H2A O3 0.86 2.19 3.049(5) 176.8 .
O3 H3A O32 0.86 1.87 2.722(6) 168.3 .
